data_2234078
loop_
_publ_author_name
'Tan, Xue-Jie'
'Li, Chen-Guang'
'Xing, Dian-Xiang'
'Liu, Yun'

_publ_section_title
;
 <i>exo</i>,<i>exo</i>-4-(2-Hydroxyethyl)-10-oxa-4-azatricyclo[5.2.1.0^2,6^]dec-8-ene-3,5-dione
;
_journal_coeditor_code ZS2178
_journal_issue 3
_journal_name_full 'Acta Crystallographica Section E'
_journal_page_first o866
_journal_paper_doi 10.1107/S160053681200788X
_journal_volume 68
_journal_year 2012
_chemical_formula_iupac 'C10 H11 N O4'
_chemical_formula_moiety 'C10 H11 N O4'
_chemical_formula_sum 'C10 H11 N O4'
_chemical_formula_weight 209.20
_chemical_name_common
;
<i>N</i>-2-hydroxyethyl unsaturated norcantharidin
;
_chemical_name_systematic
;
<i>exo</i>,<i>exo</i>-4-(2-Hydroxyethyl)-10-oxa-4-
azatricyclo[5.2.1.0^2,6^]dec-8-ene-3,5-dione
;
_space_group_IT_number 7
_symmetry_cell_setting monoclinic
_symmetry_space_group_name_Hall 'P -2yc'
_symmetry_space_group_name_H-M 'P 1 c 1'
_atom_sites_solution_hydrogens geom
_atom_sites_solution_primary direct
_atom_sites_solution_secondary difmap
_cell_angle_alpha 90.00
_cell_angle_beta 92.047(3)
_cell_angle_gamma 90.00
_cell_formula_units_Z 2
_cell_length_a 5.4619(12)
_cell_length_b 6.8337(15)
_cell_length_c 12.546(3)
_cell_measurement_reflns_used 380
_cell_measurement_temperature 298(2)
_cell_measurement_theta_max 28.10
_cell_measurement_theta_min 2.46
_cell_volume 467.98(18)
_computing_cell_refinement 'SMART (Bruker, 2000)'
_computing_data_collection 'SMART (Bruker, 2000)'
_computing_data_reduction 'SAINT (Bruker, 2000)'
_computing_molecular_graphics 'SHELXTL (Bruker, 2000) and PLATON (Spek, 2009)'
_computing_publication_material 'SHELXL97 (Sheldrick, 2008)'
_computing_structure_refinement 'SHELXL97 (Sheldrick, 2008)'
_computing_structure_solution 'SHELXS97 (Sheldrick, 2008)'
_diffrn_ambient_temperature 298(2)
_diffrn_measured_fraction_theta_full 0.993
_diffrn_measured_fraction_theta_max 0.993
_diffrn_measurement_device_type 'Bruker SMART CCD area-detector'
_diffrn_measurement_method '\f and \w scans'
_diffrn_radiation_monochromator graphite
_diffrn_radiation_source 'fine-focus sealed tube'
_diffrn_radiation_type MoK\a
_diffrn_radiation_wavelength 0.71073
_diffrn_reflns_av_R_equivalents 0.0147
_diffrn_reflns_av_sigmaI/netI 0.0201
_diffrn_reflns_limit_h_max 6
_diffrn_reflns_limit_h_min -6
_diffrn_reflns_limit_k_max 6
_diffrn_reflns_limit_k_min -8
_diffrn_reflns_limit_l_max 16
_diffrn_reflns_limit_l_min -15
_diffrn_reflns_number 2628
_diffrn_reflns_theta_full 26.99
_diffrn_reflns_theta_max 26.99
_diffrn_reflns_theta_min 2.98
_diffrn_standards_number 0
_exptl_absorpt_coefficient_mu 0.116
_exptl_absorpt_correction_T_max 0.986
_exptl_absorpt_correction_T_min 0.964
_exptl_absorpt_correction_type multi-scan
_exptl_absorpt_process_details '(SADABS; Bruker, 2000)'
_exptl_crystal_colour colourless
_exptl_crystal_density_diffrn 1.485
_exptl_crystal_density_method 'not measured'
_exptl_crystal_description block
_exptl_crystal_F_000 220
_exptl_crystal_size_max 0.32
_exptl_crystal_size_mid 0.27
_exptl_crystal_size_min 0.12
_refine_diff_density_max 0.212
_refine_diff_density_min -0.250
_refine_ls_extinction_coef 0.049(13)
_refine_ls_extinction_expression Fc^*^=kFc[1+0.001xFc^2^\l^3^/sin(2\q)]^-1/4^
_refine_ls_extinction_method 'SHELXL97 (Sheldrick, 2008)'
_refine_ls_goodness_of_fit_ref 1.049
_refine_ls_hydrogen_treatment mixed
_refine_ls_matrix_type full
_refine_ls_number_parameters 141
_refine_ls_number_reflns 1017
_refine_ls_number_restraints 2
_refine_ls_restrained_S_all 1.048
_refine_ls_R_factor_all 0.0402
_refine_ls_R_factor_gt 0.0399
_refine_ls_shift/su_max 0.000
_refine_ls_shift/su_mean 0.000
_refine_ls_structure_factor_coef Fsqd
_refine_ls_weighting_details 'calc w=1/[\s^2^(Fo^2^)+(0.0815P)^2^+0.0262P] where P=(Fo^2^+2Fc^2^)/3'
_refine_ls_weighting_scheme calc
_refine_ls_wR_factor_gt 0.1014
_refine_ls_wR_factor_ref 0.1017
_reflns_number_gt 999
_reflns_number_total 1017
_reflns_threshold_expression I>2\s(I)
_cod_data_source_file zs2178.cif
_cod_data_source_block I
_cod_original_cell_volume 467.97(18)
_cod_original_sg_symbol_H-M 'P c'
_cod_database_code 2234078
_cod_database_fobs_code 2234078

loop_
_symmetry_equiv_pos_as_xyz
'x, y, z'
'x, -y, z+1/2'

loop_
_atom_site_type_symbol
_atom_site_label
_atom_site_fract_x
_atom_site_fract_y
_atom_site_fract_z
_atom_site_U_iso_or_equiv
_atom_site_adp_type
_atom_site_calc_flag
_atom_site_refinement_flags
_atom_site_occupancy
_atom_site_symmetry_multiplicity
C C1 0.5015(4) 0.6269(3) 0.0567(2) 0.0398(5) Uani d . 1 1
H H1 0.5792 0.7501 0.0365 0.048 Uiso calc R 1 1
C C2 0.2181(4) 0.6363(3) 0.06828(17) 0.0315(4) Uani d . 1 1
H H2 0.1262 0.6354 -0.0002 0.038 Uiso calc R 1 1
C C3 0.1740(3) 0.4531(3) 0.13644(16) 0.0278(4) Uani d . 1 1
H H3 0.0604 0.3600 0.1017 0.033 Uiso calc R 1 1
C C4 0.4403(4) 0.3711(3) 0.15055(18) 0.0343(5) Uani d . 1 1
H H4 0.4673 0.2790 0.2097 0.041 Uiso calc R 1 1
C C5 0.5103(4) 0.2973(3) 0.0421(2) 0.0398(5) Uani d . 1 1
H H5 0.5239 0.1676 0.0207 0.048 Uiso calc R 1 1
C C6 0.5483(5) 0.4548(3) -0.0159(2) 0.0437(6) Uani d . 1 1
H H6 0.5941 0.4592 -0.0866 0.052 Uiso calc R 1 1
C C7 0.1541(4) 0.8058(3) 0.13860(18) 0.0343(4) Uani d . 1 1
C C8 0.0818(4) 0.5321(3) 0.24029(17) 0.0293(4) Uani d . 1 1
C C9 0.0159(5) 0.8636(3) 0.3226(2) 0.0397(5) Uani d . 1 1
H H7 0.1373 0.9666 0.3310 0.048 Uiso calc R 1 1
H H8 0.0135 0.7907 0.3889 0.048 Uiso calc R 1 1
C C10 -0.2353(5) 0.9541(3) 0.2993(2) 0.0431(6) Uani d . 1 1
H H9 -0.2430 1.0045 0.2270 0.052 Uiso calc R 1 1
H H10 -0.3604 0.8542 0.3048 0.052 Uiso calc R 1 1
N N1 0.0834(3) 0.7331(2) 0.23622(15) 0.0321(4) Uani d . 1 1
O O1 0.5762(3) 0.5517(2) 0.15900(16) 0.0415(4) Uani d . 1 1
O O2 0.1665(5) 0.9769(3) 0.1182(2) 0.0589(6) Uani d . 1 1
O O3 0.0215(3) 0.4379(3) 0.31657(15) 0.0429(4) Uani d . 1 1
O O4 -0.2821(4) 1.1065(3) 0.37087(18) 0.0548(5) Uani d . 1 1
H H11 -0.181(10) 1.203(8) 0.347(5) 0.099(17) Uiso d . 1 1

loop_
_atom_site_aniso_label
_atom_site_aniso_U_11
_atom_site_aniso_U_22
_atom_site_aniso_U_33
_atom_site_aniso_U_12
_atom_site_aniso_U_13
_atom_site_aniso_U_23
C1 0.0380(12) 0.0327(12) 0.0499(13) -0.0054(8) 0.0163(9) -0.0014(9)
C2 0.0376(11) 0.0285(10) 0.0285(9) 0.0026(7) 0.0043(8) 0.0035(8)
C3 0.0282(9) 0.0255(10) 0.0297(10) -0.0006(7) 0.0026(7) -0.0006(8)
C4 0.0352(11) 0.0303(10) 0.0376(11) 0.0063(8) 0.0026(8) 0.0019(8)
C5 0.0375(11) 0.0338(11) 0.0490(13) 0.0053(8) 0.0118(9) -0.0055(10)
C6 0.0436(12) 0.0421(13) 0.0466(13) 0.0023(10) 0.0194(10) -0.0026(11)
C7 0.0361(9) 0.0291(10) 0.0383(11) 0.0017(8) 0.0075(8) 0.0023(9)
C8 0.0276(8) 0.0287(9) 0.0315(10) 0.0022(7) 0.0011(6) -0.0008(8)
C9 0.0433(12) 0.0393(12) 0.0368(10) 0.0052(9) 0.0034(9) -0.0079(9)
C10 0.0461(13) 0.0374(11) 0.0463(13) 0.0080(10) 0.0069(10) -0.0047(9)
N1 0.0342(8) 0.0286(8) 0.0338(9) 0.0027(7) 0.0056(6) -0.0010(7)
O1 0.0295(7) 0.0440(9) 0.0509(9) -0.0032(7) -0.0010(6) -0.0090(7)
O2 0.0812(14) 0.0283(9) 0.0692(13) 0.0041(9) 0.0316(11) 0.0073(9)
O3 0.0528(10) 0.0418(8) 0.0348(8) 0.0032(8) 0.0120(6) 0.0078(7)
O4 0.0668(12) 0.0420(10) 0.0569(12) 0.0086(9) 0.0218(10) -0.0096(9)

loop_
_atom_type_symbol
_atom_type_description
_atom_type_scat_dispersion_real
_atom_type_scat_dispersion_imag
_atom_type_scat_source
C C 0.0033 0.0016 'International Tables Vol C Tables 4.2.6.8 and 6.1.1.4'
H H 0.0000 0.0000 'International Tables Vol C Tables 4.2.6.8 and 6.1.1.4'
N N 0.0061 0.0033 'International Tables Vol C Tables 4.2.6.8 and 6.1.1.4'
O O 0.0106 0.0060 'International Tables Vol C Tables 4.2.6.8 and 6.1.1.4'

loop_
_geom_angle_atom_site_label_1
_geom_angle_atom_site_label_2
_geom_angle_atom_site_label_3
_geom_angle
O1 C1 C6 102.24(19)
O1 C1 C2 100.56(16)
C6 C1 C2 106.08(19)
O1 C1 H1 115.4
C6 C1 H1 115.4
C2 C1 H1 115.4
C7 C2 C3 104.83(17)
C7 C2 C1 109.78(18)
C3 C2 C1 101.17(16)
C7 C2 H2 113.4
C3 C2 H2 113.4
C1 C2 H2 113.4
C8 C3 C2 104.57(16)
C8 C3 C4 111.56(16)
C2 C3 C4 101.02(15)
C8 C3 H3 112.9
C2 C3 H3 112.9
C4 C3 H3 112.9
O1 C4 C5 101.84(18)
O1 C4 C3 100.13(15)
C5 C4 C3 106.37(17)
O1 C4 H4 115.5
C5 C4 H4 115.5
C3 C4 H4 115.5
C6 C5 C4 105.9(2)
C6 C5 H5 127.0
C4 C5 H5 127.0
C5 C6 C1 105.6(2)
C5 C6 H6 127.2
C1 C6 H6 127.2
O2 C7 N1 123.8(2)
O2 C7 C2 127.5(2)
N1 C7 C2 108.64(18)
O3 C8 N1 124.3(2)
O3 C8 C3 126.88(18)
N1 C8 C3 108.78(17)
N1 C9 C10 110.8(2)
N1 C9 H7 109.5
C10 C9 H7 109.5
N1 C9 H8 109.5
C10 C9 H8 109.5
H7 C9 H8 108.1
O4 C10 C9 111.2(2)
O4 C10 H9 109.4
C9 C10 H9 109.4
O4 C10 H10 109.4
C9 C10 H10 109.4
H9 C10 H10 108.0
C8 N1 C7 113.09(18)
C8 N1 C9 125.48(19)
C7 N1 C9 121.42(18)
C1 O1 C4 96.43(16)
C10 O4 H11 102(3)

loop_
_geom_bond_atom_site_label_1
_geom_bond_atom_site_label_2
_geom_bond_distance
C1 O1 1.429(3)
C1 C6 1.515(3)
C1 C2 1.561(3)
C1 H1 0.98
C2 C7 1.505(3)
C2 C3 1.540(3)
C2 H2 0.98
C3 C8 1.513(3)
C3 C4 1.563(3)
C3 H3 0.98
C4 O1 1.443(3)
C4 C5 1.513(3)
C4 H4 0.98
C5 C6 1.320(4)
C5 H5 0.93
C6 H6 0.93
C7 O2 1.200(3)
C7 N1 1.389(3)
C8 O3 1.209(3)
C8 N1 1.375(3)
C9 N1 1.461(3)
C9 C10 1.524(4)
C9 H7 0.97
C9 H8 0.97
C10 O4 1.404(3)
C10 H9 0.97
C10 H10 0.97
O4 H11 0.92(6)

loop_
_geom_hbond_atom_site_label_D
_geom_hbond_atom_site_label_H
_geom_hbond_atom_site_label_A
_geom_hbond_site_symmetry_A
_geom_hbond_distance_DH
_geom_hbond_distance_HA
_geom_hbond_distance_DA
_geom_hbond_angle_DHA
_geom_hbond_publ_flag
O4 H11 O3 1_565 0.92(6) 1.99(6) 2.902(3) 171(5) yes
C2 H2 O3 2_564 0.98 2.40 3.338(3) 159.7 yes
C1 H1 O4 2_674 0.98 2.44 3.216(3) 135.6 yes
C9 H8 O3 . 0.97 2.58 2.911(3) 100.3 no
C10 H9 O2 . 0.97 2.67 3.219(3) 116.4 no

loop_
_cod_related_entry_id
_cod_related_entry_database
_cod_related_entry_code
1 ChemSpider 26994665
